data_4129303
loop_
_publ_author_name
'Liu, Lujia'
'Telfer, Shane G.'

_publ_section_title
;
 Systematic ligand modulation enhances the moisture stability and gas
 sorption characteristics of quaternary metal-organic frameworks.
;
_journal_issue 11
_journal_name_full 'Journal of the American Chemical Society'
_journal_page_first 3901
_journal_page_last 3909
_journal_paper_doi 10.1021/jacs.5b00365
_journal_volume 137
_journal_year 2015
_chemical_formula_sum 'C131 H186 O13 Zn4'
_chemical_formula_weight 2230.27
_space_group_crystal_system cubic
_space_group_IT_number 200
_space_group_name_Hall '-P 2 2 3'
_space_group_name_H-M_alt 'P m -3'
_atom_sites_solution_hydrogens geom
_audit_creation_method SHELXL-2013
_cell_angle_alpha 90
_cell_angle_beta 90
_cell_angle_gamma 90
_cell_formula_units_Z 6
_cell_length_a 29.8062(3)
_cell_length_b 29.8062(3)
_cell_length_c 29.8062(3)
_cell_measurement_reflns_used 49874
_cell_measurement_temperature 293(2)
_cell_measurement_theta_max 72.13
_cell_measurement_theta_min 6.64
_cell_volume 26480.1(5)
_computing_cell_refinement 'FSProcess in Process-Auto (Rigaku, 1998)'
_computing_data_collection 'CrystalClear (Rigaku, 2005)'
_computing_data_reduction 'FSProcess in Process-Auto (Rigaku, 1998)'
_computing_molecular_graphics 'OLEX (Dolomanov, 2003)'
_computing_publication_material 'SHELXL-97 (Sheldrick, 1997)'
_computing_structure_refinement 'SHELXL-97 (Sheldrick, 1997)'
_computing_structure_solution 'SHELXS-97 (Sheldrick, 2008)'
_diffrn_ambient_temperature 293(2)
_diffrn_detector_area_resol_mean 10
_diffrn_measured_fraction_theta_full 0.997
_diffrn_measured_fraction_theta_max 0.989
_diffrn_measurement_device_type 'Rigaku Spider'
_diffrn_measurement_method \w-scans
_diffrn_radiation_type CuK\a
_diffrn_radiation_wavelength 1.54178
_diffrn_reflns_av_R_equivalents 0.0308
_diffrn_reflns_av_unetI/netI 0.0181
_diffrn_reflns_Laue_measured_fraction_full 0.997
_diffrn_reflns_Laue_measured_fraction_max 0.989
_diffrn_reflns_limit_h_max 35
_diffrn_reflns_limit_h_min -26
_diffrn_reflns_limit_k_max 18
_diffrn_reflns_limit_k_min -34
_diffrn_reflns_limit_l_max 29
_diffrn_reflns_limit_l_min -26
_diffrn_reflns_number 59507
_diffrn_reflns_point_group_measured_fraction_full 0.997
_diffrn_reflns_point_group_measured_fraction_max 0.989
_diffrn_reflns_theta_full 67.679
_diffrn_reflns_theta_max 72.118
_diffrn_reflns_theta_min 6.642
_diffrn_source 'Rigaku MM007 rotating anode'
_exptl_absorpt_coefficient_mu 0.929
_exptl_absorpt_correction_T_max 1.000000
_exptl_absorpt_correction_T_min 0.700167
_exptl_absorpt_correction_type multi-scan
_exptl_absorpt_process_details '(ABSCOR; Higashi, 1995)'
_exptl_crystal_colour yellow
_exptl_crystal_density_diffrn 0.839
_exptl_crystal_density_method 'not measured'
_exptl_crystal_description block
_exptl_crystal_F_000 7176
_exptl_crystal_size_max 0.488
_exptl_crystal_size_mid 0.433
_exptl_crystal_size_min 0.415
_refine_diff_density_max 0.711
_refine_diff_density_min -0.772
_refine_diff_density_rms 0.106
_refine_ls_extinction_method none
_refine_ls_goodness_of_fit_ref 1.096
_refine_ls_hydrogen_treatment constr
_refine_ls_matrix_type full
_refine_ls_number_parameters 208
_refine_ls_number_reflns 9137
_refine_ls_number_restraints 2
_refine_ls_restrained_S_all 1.097
_refine_ls_R_factor_all 0.1171
_refine_ls_R_factor_gt 0.1115
_refine_ls_shift/su_max 0.000
_refine_ls_shift/su_mean 0.000
_refine_ls_structure_factor_coef Fsqd
_refine_ls_weighting_details
;
 w=1/[\s^2^(Fo^2^)+(0.1837P)^2^+43.9337P]
 where P=(Fo^2^+2Fc^2^)/3
;
_refine_ls_weighting_scheme calc
_refine_ls_wR_factor_gt 0.3743
_refine_ls_wR_factor_ref 0.3777
_reflns_Friedel_coverage 0.000
_reflns_number_gt 7900
_reflns_number_total 9137
_reflns_threshold_expression 'I > 2\s(I)'
_cod_data_source_file ja5b00365_si_002.cif
_cod_data_source_block MUF-77-Decyl
_cod_original_cell_volume 26480.1(8)
_cod_database_code 4129303
_shelx_space_group_comment
;
The symmetry employed for this shelxl refinement is uniquely defined
by the following loop, which should always be used as a source of
symmetry information in preference to the above space-group names.
They are only intended as comments.
;
_shelx_estimated_absorpt_t_min 0.660
_shelx_estimated_absorpt_t_max 0.699
_shelxl_version_number 2013-2

loop_
_space_group_symop_operation_xyz
'x, y, z'
'-x, -y, z'
'-x, y, -z'
'x, -y, -z'
'z, x, y'
'z, -x, -y'
'-z, -x, y'
'-z, x, -y'
'y, z, x'
'-y, z, -x'
'y, -z, -x'
'-y, -z, x'
'-x, -y, -z'
'x, y, -z'
'x, -y, z'
'-x, y, z'
'-z, -x, -y'
'-z, x, y'
'z, x, -y'
'z, -x, y'
'-y, -z, -x'
'y, -z, x'
'-y, z, x'
'y, z, -x'

loop_
_atom_site_label
_atom_site_type_symbol
_atom_site_fract_x
_atom_site_fract_y
_atom_site_fract_z
_atom_site_U_iso_or_equiv
_atom_site_adp_type
_atom_site_occupancy
_atom_site_site_symmetry_order
_atom_site_calc_flag
_atom_site_refinement_flags_posn
_atom_site_refinement_flags_adp
_atom_site_refinement_flags_occupancy
Zn1 Zn 0.0000 0.32278(3) 0.44645(3) 0.0669(3) Uani 1 2 d S T P
Zn2 Zn 0.05300(3) 0.24849(3) 0.5000 0.0702(4) Uani 1 2 d S T P
O1 O 0.0000 0.2860(2) 0.5000 0.0618(15) Uani 1 4 d S T P
O2 O 0.0000 0.38514(19) 0.4628(2) 0.109(2) Uani 1 2 d S T P
O3 O 0.05160(17) 0.31183(18) 0.40976(17) 0.1087(16) Uani 1 1 d . . .
C1 C 0.0000 0.4042(4) 0.5000 0.091(4) Uani 1 4 d S T P
O5 O 0.08766(17) 0.25881(19) 0.44660(18) 0.1103(16) Uani 1 1 d . . .
O6 O 0.0374(3) 0.1856(2) 0.5000 0.126(3) Uani 1 2 d S T P
C4 C 0.0000 0.1667(4) 0.5000 0.105(4) Uani 1 4 d S T P
C9 C 0.0827(3) 0.2855(3) 0.4153(3) 0.101(2) Uani 1 1 d . . .
C2 C 0.0000 0.4530(4) 0.5000 0.097(4) Uani 1 4 d S T P
C13 C 0.1802(4) 0.2834(3) 0.3110(4) 0.158(5) Uani 1 1 d . . .
C11 C 0.1161(4) 0.3156(4) 0.3437(4) 0.169(5) Uani 1 1 d . . .
H11 H 0.0933 0.3369 0.3434 0.202 Uiso 1 1 calc R U .
C14 C 0.1828(4) 0.2509(3) 0.3430(4) 0.150(4) Uani 1 1 d . . .
C15 C 0.1496(3) 0.2521(3) 0.3783(3) 0.135(3) Uani 1 1 d . . .
H15 H 0.1504 0.2311 0.4013 0.162 Uiso 1 1 calc R U .
C10 C 0.1173(3) 0.2843(3) 0.3776(3) 0.130(3) Uani 1 1 d . . .
C5 C 0.0000 0.1183(5) 0.5000 0.145(8) Uani 1 4 d S T P
C0AA C 0.0000 0.4771(3) 0.4599(4) 0.138(5) Uani 1 2 d S T P
H0AA H 0.0000 0.4617 0.4328 0.166 Uiso 1 2 calc R U P
C18 C 0.2186(4) 0.2182(4) 0.3383(4) 0.170(5) Uani 1 1 d . . .
C16 C 0.2193(3) 0.2745(4) 0.2787(4) 0.158(5) Uani 1 1 d . . .
C17 C 0.2413(4) 0.2361(4) 0.2956(3) 0.149(4) Uani 1 1 d . . .
C12 C 0.1475(4) 0.3162(4) 0.3106(5) 0.219(8) Uani 1 1 d . . .
H12 H 0.1469 0.3380 0.2883 0.263 Uiso 1 1 calc R U .
C8 C 0.0000 0.0242(6) 0.5000 0.233(18) Uani 1 4 d S T P
C7 C 0.0367(7) 0.0475(5) 0.5000 0.222(11) Uani 1 2 d S T P
H7 H 0.0635 0.0315 0.5000 0.266 Uiso 1 2 calc R U P
C6 C 0.0401(7) 0.0958(4) 0.5000 0.223(11) Uani 1 2 d S T P
H6 H 0.0676 0.1107 0.5000 0.267 Uiso 1 2 calc R U P
C22 C 0.1992(6) 0.1708(4) 0.3325(6) 0.214(8) Uani 1 1 d . . .
H22A H 0.1857 0.1614 0.3605 0.257 Uiso 1 1 calc R U .
H22B H 0.2236 0.1502 0.3258 0.257 Uiso 1 1 calc R U .
C19 C 0.2505(5) 0.2205(6) 0.3789(4) 0.211(8) Uani 1 1 d . . .
H19A H 0.2746 0.1991 0.3743 0.253 Uiso 1 1 calc R U .
H19B H 0.2341 0.2113 0.4054 0.253 Uiso 1 1 calc R U .
C20 C 0.2722(12) 0.2689(12) 0.3881(13) 0.397(14) Uiso 1 1 d D . .
H20A H 0.2860 0.2791 0.3604 0.476 Uiso 1 1 calc R U .
H20B H 0.2479 0.2896 0.3948 0.476 Uiso 1 1 calc R U .
C21 C 0.3079(15) 0.2729(16) 0.4265(16) 0.58(3) Uiso 1 1 d D . .
H21A H 0.3186 0.3033 0.4281 0.870 Uiso 1 1 calc R U .
H21B H 0.3326 0.2532 0.4203 0.870 Uiso 1 1 calc R U .
H21C H 0.2945 0.2648 0.4546 0.870 Uiso 1 1 calc R U .
C23 C 0.1634(12) 0.1672(12) 0.2945(12) 0.397(14) Uiso 1 1 d D . .
H23A H 0.1744 0.1836 0.2687 0.476 Uiso 1 1 calc R U .
H23B H 0.1365 0.1824 0.3048 0.476 Uiso 1 1 calc R U .
C24 C 0.1493(15) 0.1183(14) 0.2779(14) 0.56(3) Uiso 1 1 d D . .
H24A H 0.1270 0.1208 0.2548 0.835 Uiso 1 1 calc R U .
H24B H 0.1372 0.1016 0.3027 0.835 Uiso 1 1 calc R U .
H24C H 0.1752 0.1031 0.2663 0.835 Uiso 1 1 calc R U .

loop_
_atom_site_aniso_label
_atom_site_aniso_U_11
_atom_site_aniso_U_22
_atom_site_aniso_U_33
_atom_site_aniso_U_23
_atom_site_aniso_U_13
_atom_site_aniso_U_12
Zn1 0.0740(6) 0.0558(5) 0.0710(6) 0.0020(4) 0.000 0.000
Zn2 0.0713(6) 0.0582(5) 0.0810(7) 0.000 0.000 0.0072(4)
O1 0.065(4) 0.052(3) 0.069(4) 0.000 0.000 0.000
O2 0.173(7) 0.053(3) 0.103(4) -0.005(3) 0.000 0.000
O3 0.113(3) 0.111(3) 0.102(3) 0.019(3) 0.042(3) 0.026(3)
C1 0.110(9) 0.055(6) 0.109(10) 0.000 0.000 0.000
O5 0.103(3) 0.121(4) 0.107(3) 0.018(3) 0.032(3) 0.036(3)
O6 0.132(6) 0.057(3) 0.190(8) 0.000 0.000 0.008(4)
C4 0.131(13) 0.049(6) 0.135(12) 0.000 0.000 0.000
C9 0.098(5) 0.108(5) 0.097(5) 0.002(4) 0.030(4) 0.007(4)
C2 0.132(12) 0.058(6) 0.101(9) 0.000 0.000 0.000
C13 0.158(8) 0.140(7) 0.176(9) 0.074(7) 0.062(7) 0.065(7)
C11 0.167(9) 0.181(9) 0.159(8) 0.074(7) 0.092(7) 0.085(8)
C14 0.152(8) 0.146(8) 0.152(8) 0.069(7) 0.056(7) 0.069(6)
C15 0.138(7) 0.137(7) 0.130(7) 0.047(6) 0.054(6) 0.038(6)
C10 0.119(6) 0.138(7) 0.131(7) 0.034(5) 0.053(5) 0.037(5)
C5 0.150(16) 0.049(7) 0.24(2) 0.000 0.000 0.000
C0AA 0.241(16) 0.063(5) 0.111(8) -0.011(5) 0.000 0.000
C18 0.182(10) 0.154(9) 0.175(10) 0.085(8) 0.106(9) 0.082(8)
C16 0.139(7) 0.180(9) 0.156(8) 0.075(7) 0.080(6) 0.090(7)
C17 0.157(8) 0.149(7) 0.142(7) 0.069(6) 0.078(6) 0.058(6)
C12 0.222(12) 0.187(11) 0.249(14) 0.131(11) 0.151(12) 0.117(10)
C8 0.137(18) 0.059(10) 0.50(6) 0.000 0.000 0.000
C7 0.182(16) 0.069(7) 0.41(4) 0.000 0.000 0.022(9)
C6 0.174(15) 0.065(7) 0.43(4) 0.000 0.000 0.010(8)
C22 0.229(15) 0.155(10) 0.257(16) 0.093(11) 0.133(14) 0.076(10)
C19 0.185(12) 0.32(2) 0.126(8) 0.091(11) 0.048(8) 0.128(13)

loop_
_atom_type_symbol
_atom_type_description
_atom_type_scat_dispersion_real
_atom_type_scat_dispersion_imag
_atom_type_scat_source
C C 0.0181 0.0091 'International Tables Vol C Tables 4.2.6.8 and 6.1.1.4'
H H 0.0000 0.0000 'International Tables Vol C Tables 4.2.6.8 and 6.1.1.4'
O O 0.0492 0.0322 'International Tables Vol C Tables 4.2.6.8 and 6.1.1.4'
Zn Zn -1.5491 0.6778 'International Tables Vol C Tables 4.2.6.8 and 6.1.1.4'

loop_
_geom_angle_atom_site_label_1
_geom_angle_atom_site_label_2
_geom_angle_atom_site_label_3
_geom_angle
_geom_angle_site_symmetry_1
_geom_angle_site_symmetry_3
O3 Zn1 O3 106.8(4) 16 .
O3 Zn1 O2 108.1(2) 16 .
O3 Zn1 O2 108.1(2) . .
O3 Zn1 O1 111.97(17) 16 .
O3 Zn1 O1 111.97(17) . .
O2 Zn1 O1 109.8(3) . .
O3 Zn1 Zn2 124.86(16) 16 .
O3 Zn1 Zn2 76.54(15) . .
O2 Zn1 Zn2 123.40(17) . .
O1 Zn1 Zn2 35.43(8) . .
O3 Zn1 Zn2 76.53(15) 16 3_556
O3 Zn1 Zn2 124.86(16) . 3_556
O2 Zn1 Zn2 123.40(17) . 3_556
O1 Zn1 Zn2 35.43(8) . 3_556
Zn2 Zn1 Zn2 60.12(4) . 3_556
O5 Zn2 O5 111.8(4) 14_556 .
O5 Zn2 O6 106.6(2) 14_556 .
O5 Zn2 O6 106.6(2) . .
O5 Zn2 O1 110.27(16) 14_556 .
O5 Zn2 O1 110.27(16) . .
O6 Zn2 O1 111.3(3) . .
O5 Zn2 Zn1 74.80(15) 14_556 14_556
O5 Zn2 Zn1 125.16(16) . 14_556
O6 Zn2 Zn1 124.1(2) . 14_556
O1 Zn2 Zn1 35.48(7) . 14_556
O5 Zn2 Zn1 125.16(16) 14_556 .
O5 Zn2 Zn1 74.80(15) . .
O6 Zn2 Zn1 124.1(2) . .
O1 Zn2 Zn1 35.48(7) . .
Zn1 Zn2 Zn1 60.81(4) 14_556 .
O5 Zn2 Zn2 122.51(17) 14_556 3_556
O5 Zn2 Zn2 122.51(17) . 3_556
O6 Zn2 Zn2 76.0(3) . 3_556
O1 Zn2 Zn2 35.26(15) . 3_556
Zn1 Zn2 Zn2 59.939(19) 14_556 3_556
Zn1 Zn2 Zn2 59.940(19) . 3_556
Zn2 O1 Zn2 109.5(3) . 3_556
Zn2 O1 Zn1 109.09(2) . 14_556
Zn2 O1 Zn1 109.09(2) 3_556 14_556
Zn2 O1 Zn1 109.09(2) . .
Zn2 O1 Zn1 109.09(2) 3_556 .
Zn1 O1 Zn1 111.0(3) 14_556 .
C1 O2 Zn1 131.9(7) . .
C9 O3 Zn1 129.8(5) . .
O2 C1 O2 125.6(11) . 14_556
O2 C1 C2 117.2(6) . .
O2 C1 C2 117.2(6) 14_556 .
C9 O5 Zn2 131.7(5) . .
C4 O6 Zn2 130.8(8) . .
O6 C4 O6 126.4(12) . 3_556
O6 C4 C5 116.8(6) . .
O6 C4 C5 116.8(6) 3_556 .
O3 C9 O5 127.2(6) . .
O3 C9 C10 115.3(7) . .
O5 C9 C10 117.4(7) . .
C0AA C2 C0AA 118.0(12) . 14_556
C0AA C2 C1 121.0(6) . .
C0AA C2 C1 121.0(6) 14_556 .
C14 C13 C12 123.4(9) . .
C14 C13 C16 105.7(7) . .
C12 C13 C16 130.9(8) . .
C12 C11 C10 121.6(8) . .
C13 C14 C15 116.9(8) . .
C13 C14 C18 116.9(8) . .
C15 C14 C18 126.2(7) . .
C10 C15 C14 119.5(8) . .
C15 C10 C11 120.5(7) . .
C15 C10 C9 119.0(8) . .
C11 C10 C9 120.5(7) . .
C6 C5 C6 121.6(17) 3_556 .
C6 C5 C4 119.2(8) 3_556 .
C6 C5 C4 119.2(8) . .
C0AA C0AA C2 121.0(6) 2_565 .
C14 C18 C22 110.6(11) . .
C14 C18 C17 99.8(7) . .
C22 C18 C17 113.0(12) . .
C14 C18 C19 110.5(12) . .
C22 C18 C19 111.3(11) . .
C17 C18 C19 111.3(11) . .
C17 C16 C17 119.4(8) 9 .
C17 C16 C13 134.8(8) 9 .
C17 C16 C13 105.8(7) . .
C16 C17 C16 120.6(8) 5 .
C16 C17 C18 127.6(8) 5 .
C16 C17 C18 111.8(7) . .
C11 C12 C13 118.0(9) . .
C7 C8 C7 115.3(19) 3_556 .
C7 C8 C8 122.3(10) 3_556 13_556
C7 C8 C8 122.3(10) . 13_556
C8 C7 C6 126.3(18) . .
C5 C6 C7 115.2(17) . .
C18 C22 C23 113.8(17) . .
C18 C19 C20 115.0(17) . .
C21 C20 C19 118(3) . .
C22 C23 C24 118(3) . .

loop_
_geom_bond_atom_site_label_1
_geom_bond_atom_site_label_2
_geom_bond_distance
_geom_bond_site_symmetry_2
Zn1 O3 1.915(4) 16
Zn1 O3 1.915(4) .
Zn1 O2 1.922(6) .
Zn1 O1 1.937(4) .
Zn1 Zn2 3.1537(11) .
Zn1 Zn2 3.1537(11) 3_556
Zn2 O5 1.922(5) 14_556
Zn2 O5 1.922(5) .
Zn2 O6 1.932(7) .
Zn2 O1 1.935(4) .
Zn2 Zn1 3.1536(11) 14_556
Zn2 Zn2 3.159(2) 3_556
O1 Zn2 1.935(4) 3_556
O1 Zn1 1.937(4) 14_556
O2 C1 1.245(8) .
O3 C9 1.226(8) .
C1 O2 1.245(8) 14_556
C1 C2 1.455(16) .
O5 C9 1.235(9) .
O6 C4 1.247(9) .
C4 O6 1.247(9) 3_556
C4 C5 1.445(18) .
C9 C10 1.525(10) .
C2 C0AA 1.394(13) .
C2 C0AA 1.394(13) 14_556
C13 C14 1.363(11) .
C13 C12 1.380(12) .
C13 C16 1.534(11) .
C11 C12 1.361(12) .
C11 C10 1.377(12) .
C14 C15 1.445(11) .
C14 C18 1.452(12) .
C15 C10 1.358(11) .
C5 C6 1.370(18) 3_556
C5 C6 1.370(18) .
C0AA C0AA 1.364(19) 2_565
C18 C22 1.54(2) .
C18 C17 1.538(11) .
C18 C19 1.54(2) .
C16 C17 1.375(11) 9
C16 C17 1.412(11) .
C17 C16 1.375(11) 5
C8 C7 1.30(2) 3_556
C8 C7 1.30(2) .
C8 C8 1.44(4) 13_556
C7 C6 1.445(18) .
C22 C23 1.56(3) .
C19 C20 1.61(3) .
C20 C21 1.568(19) .
C23 C24 1.594(19) .

loop_
_geom_torsion_atom_site_label_1
_geom_torsion_atom_site_label_2
_geom_torsion_atom_site_label_3
_geom_torsion_atom_site_label_4
_geom_torsion
_geom_torsion_site_symmetry_1
_geom_torsion_site_symmetry_4
Zn1 O2 C1 O2 0.000(3) . 14_556
Zn1 O2 C1 C2 180.000(2) . .
Zn2 O6 C4 O6 0.0 . 3_556
Zn2 O6 C4 C5 180.0 . .
Zn1 O3 C9 O5 0.8(13) . .
Zn1 O3 C9 C10 177.2(6) . .
Zn2 O5 C9 O3 -3.5(14) . .
Zn2 O5 C9 C10 -179.8(6) . .
O2 C1 C2 C0AA 0.000(3) . .
O2 C1 C2 C0AA 180.000(3) 14_556 .
O2 C1 C2 C0AA 180.000(3) . 14_556
O2 C1 C2 C0AA 0.000(4) 14_556 14_556
C12 C13 C14 C15 -1(2) . .
C16 C13 C14 C15 179.1(11) . .
C12 C13 C14 C18 178.8(15) . .
C16 C13 C14 C18 -0.9(18) . .
C13 C14 C15 C10 1.6(19) . .
C18 C14 C15 C10 -178.4(13) . .
C14 C15 C10 C11 -0.3(19) . .
C14 C15 C10 C9 -179.6(10) . .
C12 C11 C10 C15 -2(2) . .
C12 C11 C10 C9 177.7(14) . .
O3 C9 C10 C15 -171.7(10) . .
O5 C9 C10 C15 5.0(14) . .
O3 C9 C10 C11 9.0(15) . .
O5 C9 C10 C11 -174.2(11) . .
O6 C4 C5 C6 180.0 . 3_556
O6 C4 C5 C6 0.0 3_556 3_556
O6 C4 C5 C6 0.0 . .
O6 C4 C5 C6 180.0 3_556 .
C0AA C2 C0AA C0AA 0.000(6) 14_556 2_565
C1 C2 C0AA C0AA 180.000(3) . 2_565
C13 C14 C18 C22 -118.2(14) . .
C15 C14 C18 C22 61.8(19) . .
C13 C14 C18 C17 1.0(17) . .
C15 C14 C18 C17 -179.0(13) . .
C13 C14 C18 C19 118.2(14) . .
C15 C14 C18 C19 -61.9(18) . .
C14 C13 C16 C17 -177.0(16) . 9
C12 C13 C16 C17 3(3) . 9
C14 C13 C16 C17 0.4(16) . .
C12 C13 C16 C17 -179.3(16) . .
C17 C16 C17 C16 -1(3) 9 5
C13 C16 C17 C16 -179.1(11) . 5
C17 C16 C17 C18 178.0(11) 9 .
C13 C16 C17 C18 0.2(16) . .
C14 C18 C17 C16 178.6(15) . 5
C22 C18 C17 C16 -64.0(19) . 5
C19 C18 C17 C16 62.0(19) . 5
C14 C18 C17 C16 -0.7(16) . .
C22 C18 C17 C16 116.7(13) . .
C19 C18 C17 C16 -117.2(13) . .
C10 C11 C12 C13 2(3) . .
C14 C13 C12 C11 -1(3) . .
C16 C13 C12 C11 179.1(15) . .
C7 C8 C7 C6 0.0 3_556 .
C8 C8 C7 C6 180.0 13_556 .
C6 C5 C6 C7 0.0 3_556 .
C4 C5 C6 C7 180.0 . .
C8 C7 C6 C5 0.0 . .
C14 C18 C22 C23 51.7(19) . .
C17 C18 C22 C23 -59.1(19) . .
C19 C18 C22 C23 174.9(16) . .
C14 C18 C19 C20 -56.2(18) . .
C22 C18 C19 C20 -179.4(16) . .
C17 C18 C19 C20 53.6(19) . .
C18 C19 C20 C21 -175(3) . .
C18 C22 C23 C24 166(3) . .
